data_7154302
loop_
_publ_author_name
'Kamlar, M.'
'C\'isa\<rov\'a, I'
'Vesel\'y, J'

_publ_section_title
;
 Alkynylation of heterocyclic compounds using hypervalent iodine reagent.
;
_journal_issue 10
_journal_name_full 'Organic &amp; biomolecular chemistry'
_journal_page_first 2884
_journal_page_last 2889
_journal_paper_doi 10.1039/c4ob02625j
_journal_volume 13
_journal_year 2015
_chemical_compound_source 'synthesized by the authors'
_chemical_formula_moiety 'C26 H22 Br N5 O'
_chemical_formula_sum 'C26 H22 Br N5 O'
_chemical_formula_weight 500.40
_chemical_name_systematic
; 
 ? 
;
_space_group_IT_number 14
_space_group_name_Hall '-P 2yn'
_symmetry_cell_setting monoclinic
_symmetry_space_group_name_Hall '-P 2yn'
_symmetry_space_group_name_H-M 'P 1 21/n 1'
_atom_sites_solution_hydrogens difmap
_atom_sites_solution_primary direct
_atom_sites_solution_secondary difmap
_audit_creation_method SHELXL-97
_audit_update_record
;
2014-12-09 deposited with the CCDC.
2015-01-21 downloaded from the CCDC.
;
_cell_angle_alpha 90.00
_cell_angle_beta 115.7526(7)
_cell_angle_gamma 90.00
_cell_formula_units_Z 4
_cell_length_a 9.6625(2)
_cell_length_b 23.9818(6)
_cell_length_c 10.8059(2)
_cell_measurement_reflns_used 7712
_cell_measurement_temperature 150(2)
_cell_measurement_theta_max 26.7124
_cell_measurement_theta_min 2.4896
_cell_volume 2255.29(9)
_computing_cell_refinement 'SAINT V8.27B (Bruker AXS Inc., 2012)'
_computing_data_collection 'Bruker Instrument Service v2012.12.0.0'
_computing_data_reduction 'SAINT V8.27B (Bruker AXS Inc., 2012)'
_computing_structure_refinement 'SHELXL-97 (Sheldrick, 1997)'
_computing_structure_solution 'SHELXS-97 (Sheldrick, 2008)'
_diffrn_ambient_temperature 150(2)
_diffrn_measured_fraction_theta_full 1.000
_diffrn_measured_fraction_theta_max 1.000
_diffrn_measurement_device_type 'Bruker APEX-II CCD'
_diffrn_measurement_method '\f and \w scans'
_diffrn_radiation_monochromator graphite
_diffrn_radiation_source 'fine-focus sealed tube'
_diffrn_radiation_type MoK\a
_diffrn_radiation_wavelength 0.71073
_diffrn_reflns_av_R_equivalents 0.0379
_diffrn_reflns_av_sigmaI/netI 0.0363
_diffrn_reflns_limit_h_max 12
_diffrn_reflns_limit_h_min -12
_diffrn_reflns_limit_k_max 31
_diffrn_reflns_limit_k_min -31
_diffrn_reflns_limit_l_max 12
_diffrn_reflns_limit_l_min -14
_diffrn_reflns_number 29307
_diffrn_reflns_theta_full 27.50
_diffrn_reflns_theta_max 27.50
_diffrn_reflns_theta_min 1.70
_diffrn_standards_number 0
_exptl_absorpt_coefficient_mu 1.852
_exptl_absorpt_correction_T_max 0.7376
_exptl_absorpt_correction_T_min 0.6337
_exptl_absorpt_correction_type numerical
_exptl_absorpt_process_details 'SADABS V2014/4 (Bruker AXS Inc.)'
_exptl_crystal_colour colourless
_exptl_crystal_density_diffrn 1.474
_exptl_crystal_density_method 'not measured'
_exptl_crystal_description prism
_exptl_crystal_F_000 1024
_exptl_crystal_size_max 0.27
_exptl_crystal_size_mid 0.21
_exptl_crystal_size_min 0.18
_refine_diff_density_max 2.014
_refine_diff_density_min -1.390
_refine_diff_density_rms 0.071
_refine_ls_extinction_method none
_refine_ls_goodness_of_fit_ref 1.056
_refine_ls_hydrogen_treatment constr
_refine_ls_matrix_type full
_refine_ls_number_parameters 299
_refine_ls_number_reflns 5177
_refine_ls_number_restraints 0
_refine_ls_restrained_S_all 1.056
_refine_ls_R_factor_all 0.0701
_refine_ls_R_factor_gt 0.0498
_refine_ls_shift/su_max 0.001
_refine_ls_shift/su_mean 0.000
_refine_ls_structure_factor_coef Fsqd
_refine_ls_weighting_details 'calc w=1/[\s^2^(Fo^2^)+(0.0527P)^2^+2.6400P] where P=(Fo^2^+2Fc^2^)/3'
_refine_ls_weighting_scheme calc
_refine_ls_wR_factor_gt 0.1170
_refine_ls_wR_factor_ref 0.1257
_reflns_number_gt 3951
_reflns_number_total 5177
_reflns_threshold_expression I>2\s(I)
_cod_data_source_file c4ob02625j2.cif
_cod_data_source_block jv_mk1342_1_vesely_org
_cod_depositor_comments 'Adding full bibliography for 7154302.cif.'
_cod_original_cell_volume 2255.29(8)
_cod_database_code 7154302

loop_
_symmetry_equiv_pos_as_xyz
'x, y, z'
'-x+1/2, y+1/2, -z+1/2'
'-x, -y, -z'
'x-1/2, -y-1/2, z-1/2'

loop_
_atom_site_label
_atom_site_type_symbol
_atom_site_fract_x
_atom_site_fract_y
_atom_site_fract_z
_atom_site_U_iso_or_equiv
_atom_site_adp_type
_atom_site_occupancy
_atom_site_symmetry_multiplicity
_atom_site_calc_flag
_atom_site_refinement_flags
Br1 Br -0.05135(4) 0.058121(19) 0.32436(4) 0.05802(16) Uani 1 1 d .
C1 C 0.7369(3) 0.40664(10) 0.6344(2) 0.0172(5) Uani 1 1 d .
C2 C 0.7445(3) 0.34621(10) 0.5976(2) 0.0172(5) Uani 1 1 d .
C3 C 0.8972(3) 0.32933(10) 0.7172(2) 0.0193(5) Uani 1 1 d .
C4 C 1.0744(3) 0.38080(10) 0.9306(2) 0.0175(5) Uani 1 1 d .
C5 C 1.1477(3) 0.33397(11) 1.0063(2) 0.0204(5) Uani 1 1 d .
H5 H 1.1199 0.2977 0.9680 0.024 Uiso 1 1 calc R
C6 C 1.2626(3) 0.34093(12) 1.1393(3) 0.0248(6) Uani 1 1 d .
H6 H 1.3133 0.3092 1.1922 0.030 Uiso 1 1 calc R
C7 C 1.3032(3) 0.39351(13) 1.1948(3) 0.0307(6) Uani 1 1 d .
H7 H 1.3803 0.3979 1.2862 0.037 Uiso 1 1 calc R
C8 C 1.2318(3) 0.44007(12) 1.1173(3) 0.0338(7) Uani 1 1 d .
H8 H 1.2614 0.4763 1.1552 0.041 Uiso 1 1 calc R
C9 C 1.1172(3) 0.43392(11) 0.9845(3) 0.0253(6) Uani 1 1 d .
H9 H 1.0685 0.4658 0.9310 0.030 Uiso 1 1 calc R
C10 C 0.6102(3) 0.44603(11) 0.5559(3) 0.0217(5) Uani 1 1 d .
H10A H 0.6239 0.4805 0.6089 0.033 Uiso 1 1 calc R
H10B H 0.5115 0.4289 0.5394 0.033 Uiso 1 1 calc R
H10C H 0.6115 0.4547 0.4678 0.033 Uiso 1 1 calc R
C11 C 0.6130(3) 0.31426(10) 0.6039(2) 0.0185(5) Uani 1 1 d .
C12 C 0.6049(3) 0.28275(11) 0.7063(2) 0.0229(5) Uani 1 1 d .
H12 H 0.6857 0.2741 0.7936 0.027 Uiso 1 1 calc R
C13 C 0.3791(4) 0.23395(13) 0.7214(3) 0.0347(7) Uani 1 1 d .
H13A H 0.3188 0.2592 0.7518 0.042 Uiso 1 1 calc R
H13B H 0.4571 0.2152 0.8039 0.042 Uiso 1 1 calc R
C14 C 0.2739(3) 0.19082(11) 0.6257(3) 0.0256(6) Uani 1 1 d .
C15 C 0.1163(3) 0.19481(13) 0.5799(3) 0.0325(6) Uani 1 1 d .
H15 H 0.0743 0.2249 0.6097 0.039 Uiso 1 1 calc R
C16 C 0.0195(3) 0.15533(14) 0.4911(3) 0.0350(7) Uani 1 1 d .
H16 H -0.0885 0.1580 0.4602 0.042 Uiso 1 1 calc R
C17 C 0.0819(3) 0.11212(13) 0.4483(3) 0.0300(6) Uani 1 1 d .
C18 C 0.2378(3) 0.10677(12) 0.4935(3) 0.0280(6) Uani 1 1 d .
H18 H 0.2790 0.0765 0.4637 0.034 Uiso 1 1 calc R
C19 C 0.3336(3) 0.14605(12) 0.5829(3) 0.0264(6) Uani 1 1 d .
H19 H 0.4417 0.1425 0.6156 0.032 Uiso 1 1 calc R
C20 C 0.7498(3) 0.33776(11) 0.4577(2) 0.0216(5) Uani 1 1 d .
H20A H 0.7832 0.2991 0.4532 0.026 Uiso 1 1 calc R
H20B H 0.6447 0.3422 0.3833 0.026 Uiso 1 1 calc R
C21 C 0.8558(3) 0.37755(11) 0.4320(2) 0.0227(5) Uani 1 1 d .
C22 C 0.7971(3) 0.42283(13) 0.3439(3) 0.0291(6) Uani 1 1 d .
H22 H 0.6892 0.4287 0.2999 0.035 Uiso 1 1 calc R
C23 C 0.8931(4) 0.45954(14) 0.3192(3) 0.0367(7) Uani 1 1 d .
H23 H 0.8509 0.4906 0.2599 0.044 Uiso 1 1 calc R
C24 C 1.0492(4) 0.45100(14) 0.3805(4) 0.0412(8) Uani 1 1 d .
H24 H 1.1151 0.4760 0.3633 0.049 Uiso 1 1 calc R
C25 C 1.1100(4) 0.40610(15) 0.4670(3) 0.0411(8) Uani 1 1 d .
H25 H 1.2179 0.4001 0.5090 0.049 Uiso 1 1 calc R
C26 C 1.0143(3) 0.36946(13) 0.4932(3) 0.0302(6) Uani 1 1 d .
H26 H 1.0573 0.3387 0.5533 0.036 Uiso 1 1 calc R
N1 N 0.9482(2) 0.37513(9) 0.79904(19) 0.0177(4) Uani 1 1 d .
N2 N 0.8495(2) 0.42179(9) 0.7464(2) 0.0182(4) Uani 1 1 d .
N3 N 0.4568(3) 0.26682(10) 0.6553(2) 0.0252(5) Uani 1 1 d .
N4 N 0.3756(3) 0.28699(11) 0.5281(2) 0.0306(5) Uani 1 1 d .
N5 N 0.4714(2) 0.31618(10) 0.4966(2) 0.0279(5) Uani 1 1 d .
O1 O 0.9601(2) 0.28421(8) 0.73387(19) 0.0275(4) Uani 1 1 d .

loop_
_atom_site_aniso_label
_atom_site_aniso_U_11
_atom_site_aniso_U_22
_atom_site_aniso_U_33
_atom_site_aniso_U_23
_atom_site_aniso_U_13
_atom_site_aniso_U_12
Br1 0.0470(2) 0.0786(3) 0.0495(2) -0.02743(19) 0.02188(17) -0.03121(19)
C1 0.0207(11) 0.0151(12) 0.0166(10) 0.0003(9) 0.0089(9) -0.0003(9)
C2 0.0187(11) 0.0143(12) 0.0155(10) -0.0019(9) 0.0044(9) -0.0002(9)
C3 0.0215(11) 0.0178(13) 0.0164(11) -0.0011(9) 0.0063(9) 0.0002(10)
C4 0.0153(11) 0.0218(13) 0.0140(10) -0.0004(9) 0.0051(9) 0.0001(9)
C5 0.0178(11) 0.0193(13) 0.0215(12) 0.0017(10) 0.0062(10) 0.0016(9)
C6 0.0199(12) 0.0265(15) 0.0222(12) 0.0068(11) 0.0038(10) 0.0032(10)
C7 0.0270(13) 0.0370(17) 0.0170(12) -0.0003(11) -0.0009(10) -0.0019(12)
C8 0.0390(16) 0.0237(15) 0.0242(13) -0.0041(11) 0.0002(12) -0.0055(12)
C9 0.0292(13) 0.0193(14) 0.0188(12) 0.0014(10) 0.0024(10) -0.0001(11)
C10 0.0200(12) 0.0197(13) 0.0198(11) 0.0009(10) 0.0033(10) 0.0036(10)
C11 0.0207(11) 0.0163(13) 0.0151(10) -0.0014(9) 0.0047(9) 0.0001(9)
C12 0.0286(13) 0.0199(13) 0.0165(11) -0.0015(10) 0.0064(10) -0.0013(10)
C13 0.0526(18) 0.0315(17) 0.0280(14) -0.0038(12) 0.0251(14) -0.0153(14)
C14 0.0369(14) 0.0220(14) 0.0246(12) 0.0028(11) 0.0197(12) -0.0053(11)
C15 0.0401(16) 0.0293(16) 0.0384(15) 0.0051(13) 0.0266(14) 0.0066(13)
C16 0.0246(14) 0.047(2) 0.0358(15) 0.0070(14) 0.0155(12) 0.0035(13)
C17 0.0289(14) 0.0382(17) 0.0238(12) -0.0025(12) 0.0123(11) -0.0107(12)
C18 0.0313(14) 0.0284(16) 0.0306(14) -0.0035(12) 0.0194(12) -0.0011(12)
C19 0.0240(13) 0.0303(15) 0.0282(13) 0.0027(11) 0.0145(11) -0.0012(11)
C20 0.0237(12) 0.0228(14) 0.0176(11) -0.0045(10) 0.0082(10) -0.0024(10)
C21 0.0269(13) 0.0237(14) 0.0184(11) -0.0063(10) 0.0107(10) -0.0022(10)
C22 0.0338(14) 0.0325(16) 0.0254(13) 0.0000(11) 0.0167(12) 0.0031(12)
C23 0.0519(19) 0.0291(16) 0.0404(16) 0.0042(13) 0.0307(15) 0.0041(14)
C24 0.0489(19) 0.0360(19) 0.0502(19) -0.0081(15) 0.0320(16) -0.0154(15)
C25 0.0287(15) 0.049(2) 0.0451(18) -0.0063(16) 0.0155(14) -0.0100(14)
C26 0.0280(14) 0.0321(16) 0.0297(13) -0.0002(12) 0.0119(11) -0.0008(12)
N1 0.0178(10) 0.0149(10) 0.0149(9) -0.0004(8) 0.0019(8) 0.0034(8)
N2 0.0215(10) 0.0134(10) 0.0160(9) 0.0023(8) 0.0047(8) 0.0028(8)
N3 0.0328(12) 0.0226(12) 0.0209(10) 0.0009(9) 0.0124(9) -0.0058(9)
N4 0.0276(12) 0.0340(14) 0.0265(11) 0.0094(10) 0.0083(10) -0.0075(10)
N5 0.0225(11) 0.0311(13) 0.0240(11) 0.0069(10) 0.0044(9) -0.0066(9)
O1 0.0285(9) 0.0200(10) 0.0269(9) -0.0028(8) 0.0055(8) 0.0062(8)

loop_
_atom_type_symbol
_atom_type_description
_atom_type_scat_dispersion_real
_atom_type_scat_dispersion_imag
_atom_type_scat_source
C C 0.0033 0.0016 'International Tables Vol C Tables 4.2.6.8 and 6.1.1.4'
H H 0.0000 0.0000 'International Tables Vol C Tables 4.2.6.8 and 6.1.1.4'
N N 0.0061 0.0033 'International Tables Vol C Tables 4.2.6.8 and 6.1.1.4'
O O 0.0106 0.0060 'International Tables Vol C Tables 4.2.6.8 and 6.1.1.4'
Br Br -0.2901 2.4595 'International Tables Vol C Tables 4.2.6.8 and 6.1.1.4'

loop_
_geom_angle_atom_site_label_1
_geom_angle_atom_site_label_2
_geom_angle_atom_site_label_3
_geom_angle
N2 C1 C10 120.7(2)
N2 C1 C2 113.7(2)
C10 C1 C2 125.5(2)
C11 C2 C1 109.67(19)
C11 C2 C3 110.4(2)
C1 C2 C3 99.81(18)
C11 C2 C20 111.27(19)
C1 C2 C20 114.1(2)
C3 C2 C20 111.1(2)
O1 C3 N1 127.3(2)
O1 C3 C2 126.6(2)
N1 C3 C2 106.2(2)
C9 C4 C5 120.8(2)
C9 C4 N1 118.5(2)
C5 C4 N1 120.6(2)
C4 C5 C6 119.0(2)
C4 C5 H5 120.5
C6 C5 H5 120.5
C7 C6 C5 120.5(2)
C7 C6 H6 119.8
C5 C6 H6 119.8
C6 C7 C8 120.1(2)
C6 C7 H7 120.0
C8 C7 H7 120.0
C7 C8 C9 120.2(3)
C7 C8 H8 119.9
C9 C8 H8 119.9
C4 C9 C8 119.3(2)
C4 C9 H9 120.3
C8 C9 H9 120.3
C1 C10 H10A 109.5
C1 C10 H10B 109.5
H10A C10 H10B 109.5
C1 C10 H10C 109.5
H10A C10 H10C 109.5
H10B C10 H10C 109.5
N5 C11 C12 108.6(2)
N5 C11 C2 120.0(2)
C12 C11 C2 131.3(2)
N3 C12 C11 104.5(2)
N3 C12 H12 127.8
C11 C12 H12 127.8
N3 C13 C14 111.7(2)
N3 C13 H13A 109.3
C14 C13 H13A 109.3
N3 C13 H13B 109.3
C14 C13 H13B 109.3
H13A C13 H13B 107.9
C15 C14 C19 119.1(3)
C15 C14 C13 120.5(3)
C19 C14 C13 120.4(3)
C16 C15 C14 120.5(3)
C16 C15 H15 119.7
C14 C15 H15 119.7
C17 C16 C15 119.1(3)
C17 C16 H16 120.5
C15 C16 H16 120.5
C18 C17 C16 121.6(3)
C18 C17 Br1 119.2(2)
C16 C17 Br1 119.2(2)
C17 C18 C19 119.0(3)
C17 C18 H18 120.5
C19 C18 H18 120.5
C18 C19 C14 120.7(2)
C18 C19 H19 119.6
C14 C19 H19 119.6
C21 C20 C2 114.2(2)
C21 C20 H20A 108.7
C2 C20 H20A 108.7
C21 C20 H20B 108.7
C2 C20 H20B 108.7
H20A C20 H20B 107.6
C22 C21 C26 118.1(3)
C22 C21 C20 120.7(2)
C26 C21 C20 121.2(2)
C23 C22 C21 121.3(3)
C23 C22 H22 119.4
C21 C22 H22 119.4
C24 C23 C22 119.9(3)
C24 C23 H23 120.0
C22 C23 H23 120.0
C23 C24 C25 119.9(3)
C23 C24 H24 120.1
C25 C24 H24 120.1
C24 C25 C26 120.4(3)
C24 C25 H25 119.8
C26 C25 H25 119.8
C25 C26 C21 120.4(3)
C25 C26 H26 119.8
C21 C26 H26 119.8
C3 N1 N2 112.67(18)
C3 N1 C4 129.6(2)
N2 N1 C4 117.44(19)
C1 N2 N1 107.6(2)
N4 N3 C12 111.1(2)
N4 N3 C13 119.8(2)
C12 N3 C13 129.0(2)
N5 N4 N3 107.0(2)
N4 N5 C11 108.8(2)

loop_
_geom_bond_atom_site_label_1
_geom_bond_atom_site_label_2
_geom_bond_distance
Br1 C17 1.905(3)
C1 N2 1.279(3)
C1 C10 1.486(3)
C1 C2 1.513(3)
C2 C11 1.510(3)
C2 C3 1.534(3)
C2 C20 1.548(3)
C3 O1 1.216(3)
C3 N1 1.361(3)
C4 C9 1.387(4)
C4 C5 1.389(3)
C4 N1 1.421(3)
C5 C6 1.392(3)
C5 H5 0.9500
C6 C7 1.378(4)
C6 H6 0.9500
C7 C8 1.386(4)
C7 H7 0.9500
C8 C9 1.388(4)
C8 H8 0.9500
C9 H9 0.9500
C10 H10A 0.9800
C10 H10B 0.9800
C10 H10C 0.9800
C11 N5 1.357(3)
C11 C12 1.370(3)
C12 N3 1.346(3)
C12 H12 0.9500
C13 N3 1.470(3)
C13 C14 1.503(4)
C13 H13A 0.9900
C13 H13B 0.9900
C14 C15 1.385(4)
C14 C19 1.390(4)
C15 C16 1.382(4)
C15 H15 0.9500
C16 C17 1.376(4)
C16 H16 0.9500
C17 C18 1.373(4)
C18 C19 1.379(4)
C18 H18 0.9500
C19 H19 0.9500
C20 C21 1.511(4)
C20 H20A 0.9900
C20 H20B 0.9900
C21 C22 1.392(4)
C21 C26 1.393(4)
C22 C23 1.386(4)
C22 H22 0.9500
C23 C24 1.374(5)
C23 H23 0.9500
C24 C25 1.379(5)
C24 H24 0.9500
C25 C26 1.391(4)
C25 H25 0.9500
C26 H26 0.9500
N1 N2 1.419(3)
N3 N4 1.342(3)
N4 N5 1.317(3)
